data_8104462
loop_
_publ_author_name
'Andreetti, G.D.'
'Calestani, G.'
'Montenero, A.'

_publ_section_title
;
 The crystal structure of the Pb0.5 Th0.5 V O4 polymorphs with scheelite-,
 zircon- and huttonite-type structure
;
_journal_name_full 'Zeitschrift fuer Kristallographie (149,1979-)'
_journal_page_first 41
_journal_page_last 51
_journal_volume 168
_journal_year 1984
_chemical_formula_sum 'O4 Pb0.5 Th0.5 V'
_chemical_name_systematic 'Pb0.5 Th0.5 (V O4)'
_space_group_IT_number 14
_symmetry_space_group_name_Hall '-P 2yn'
_symmetry_space_group_name_H-M 'P 1 21/n 1'
_cell_angle_alpha 90
_cell_angle_beta 105.8
_cell_angle_gamma 90
_cell_formula_units_Z 4
_cell_length_a 7.046
_cell_length_b 7.3089
_cell_length_c 6.8066
_cell_volume 337.286
_citation_journal_id_ASTM ZEKRDZ
_cod_data_source_file Andreetti_ZEKRDZ_1984_1942.cif
_cod_data_source_block O4Pb0.5Th0.5V1
_cod_original_sg_symbol_Hall '-P 2ybc (x-z,y,z)'
_cod_original_formula_sum 'O4 Pb0.5 Th0.5 V1'
_cod_database_code 8104462

loop_
_symmetry_equiv_pos_as_xyz
x,y,z
-x+1/2,y+1/2,-z+1/2
-x,-y,-z
x-1/2,-y-1/2,z-1/2

loop_
_atom_site_label
_atom_site_type_symbol
_atom_site_fract_x
_atom_site_fract_y
_atom_site_fract_z
_atom_site_occupancy
_atom_site_U_iso_or_equiv
O2 O-2 0.365 0.344 0.497 1 0.0
O3 O-2 0.464 0.103 0.831 1 0.0
O1 O-2 0.102 0.216 0.718 1 0.0
Pb1 Pb+2 0.2773 0.1516 0.0982 0.5 0.0
Th1 Th+4 0.2773 0.1516 0.0982 0.5 0.0
O4 O-2 0.231 0.489 0.065 1 0.0
V1 V+5 0.3002 0.1616 0.6134 1 0.0
